data_4313052
loop_
_publ_author_name
'Gang Li'
'Yinglin Song'
'Hongwei Hou'
'Linke Li'
'Yaoting Fan'
'Yu Zhu'
'Xiangru Meng'
'Liwei Mi'

_publ_section_title
;
 Synthesis, Crystal Structures, and Third-Order Nonlinear Optical
 Properties of a Series of Ferrocenyl Organometallics
;
_journal_name_full 'Inorganic Chemistry'
_journal_page_first 913
_journal_page_last 920
_journal_paper_doi 10.1021/ic0258633
_journal_volume 42
_journal_year 2003
_chemical_formula_sum 'C27 H28 Fe Hg N4 O7'
_chemical_formula_weight 776.97
_space_group_IT_number 2
_symmetry_cell_setting triclinic
_symmetry_space_group_name_Hall '-P 1'
_symmetry_space_group_name_H-M 'P -1'
_atom_sites_solution_hydrogens geom
_atom_sites_solution_primary direct
_atom_sites_solution_secondary difmap
_audit_creation_method SHELXL-97
_cell_angle_alpha 108.52(3)
_cell_angle_beta 99.03(3)
_cell_angle_gamma 94.28(3)
_cell_formula_units_Z 2
_cell_length_a 10.067(2)
_cell_length_b 10.344(2)
_cell_length_c 13.959(3)
_cell_measurement_reflns_used 180
_cell_measurement_temperature 291(2)
_cell_measurement_theta_max 25.2
_cell_measurement_theta_min 2
_cell_volume 1349.2(6)
_computing_cell_refinement raxis
_computing_data_collection raxis
_computing_data_reduction raxis
_computing_molecular_graphics texsan
_computing_publication_material texsan
_computing_structure_refinement 'SHELXL-97 (Sheldrick, 1997)'
_computing_structure_solution 'SHELXS-97 (Sheldrick, 1990)'
_diffrn_ambient_temperature 291(2)
_diffrn_measured_fraction_theta_full 0.8873
_diffrn_measured_fraction_theta_max 0.8873
_diffrn_measurement_device_type R-axis-IV
_diffrn_measurement_method 'Osillation   frames'
_diffrn_radiation_monochromator graphite
_diffrn_radiation_source 'fine-focus sealed tube'
_diffrn_radiation_type MoK\a
_diffrn_radiation_wavelength 0.71073
_diffrn_reflns_av_R_equivalents 0.0000
_diffrn_reflns_av_sigmaI/netI 0.0681
_diffrn_reflns_limit_h_max 11
_diffrn_reflns_limit_h_min -12
_diffrn_reflns_limit_k_max 13
_diffrn_reflns_limit_k_min 0
_diffrn_reflns_limit_l_max 17
_diffrn_reflns_limit_l_min -17
_diffrn_reflns_number 4551
_diffrn_reflns_theta_full 27.52
_diffrn_reflns_theta_max 27.52
_diffrn_reflns_theta_min 1.57
_exptl_absorpt_coefficient_mu 6.275
_exptl_absorpt_correction_T_max 0.3667
_exptl_absorpt_correction_T_min 0.2725
_exptl_crystal_colour red
_exptl_crystal_density_diffrn 1.913
_exptl_crystal_density_method 'not measured'
_exptl_crystal_description prismatic
_exptl_crystal_F_000 760
_exptl_crystal_size_max 0.28
_exptl_crystal_size_mid 0.25
_exptl_crystal_size_min 0.20
_refine_diff_density_max 1.929
_refine_diff_density_min -2.744
_refine_diff_density_rms 0.236
_refine_ls_extinction_coef 0.0057(5)
_refine_ls_extinction_expression Fc^*^=kFc[1+0.001xFc^2^\l^3^/sin(2\q)]^-1/4^
_refine_ls_extinction_method SHELXL
_refine_ls_goodness_of_fit_ref 1.090
_refine_ls_hydrogen_treatment mixed
_refine_ls_matrix_type full
_refine_ls_number_parameters 364
_refine_ls_number_reflns 4551
_refine_ls_number_restraints 0
_refine_ls_restrained_S_all 1.090
_refine_ls_R_factor_all 0.0799
_refine_ls_R_factor_gt 0.0685
_refine_ls_shift/su_max 0.001
_refine_ls_shift/su_mean 0.000
_refine_ls_structure_factor_coef Fsqd
_refine_ls_weighting_details 'calc w=1/[\s^2^(Fo^2^)+(0.1208P)^2^+0.5242P] where P=(Fo^2^+2Fc^2^)/3'
_refine_ls_weighting_scheme calc
_refine_ls_wR_factor_gt 0.1740
_refine_ls_wR_factor_ref 0.1816
_reflns_number_gt 3963
_reflns_number_total 4551
_reflns_threshold_expression >2sigma(I)
_cod_data_source_file ic0258633_s2_2.cif
_cod_data_source_block p-1
_cod_depositor_comments
;
The following automatic conversions were performed:

data name '_atom_site_symetry_multiplicity' was replaced with
'_atom_site_symmetry_multiplicity' as specified in the replacement
file 'data/replacement-values/replacement_tags.lst'.

Automatic conversion script
Id: cif_correct_tags 9268 2022-04-12 08:56:07Z antanas 
;
_cod_original_cell_volume 1349.1(5)
_cod_database_code 4313052

loop_
_symmetry_equiv_pos_as_xyz
'x, y, z'
'-x, -y, -z'

loop_
_atom_site_label
_atom_site_type_symbol
_atom_site_fract_x
_atom_site_fract_y
_atom_site_fract_z
_atom_site_U_iso_or_equiv
_atom_site_adp_type
_atom_site_occupancy
_atom_site_symmetry_multiplicity
_atom_site_calc_flag
_atom_site_refinement_flags
_atom_site_disorder_assembly
_atom_site_disorder_group
Fe1 Fe -0.80792(12) -0.16795(12) 0.13779(10) 0.0411(3) Uani 1 1 d . . .
Hg1 Hg 0.08646(3) 0.44235(3) 0.36294(3) 0.04244(9) Uani 1 1 d . . .
N1 N -0.1145(6) 0.3252(7) 0.2944(6) 0.042(2) Uani 1 1 d . . .
N2 N 0.2532(7) 0.6074(7) 0.4390(5) 0.0399(18) Uani 1 1 d . . .
N3 N -0.4951(7) 0.0922(7) 0.1625(5) 0.0397(18) Uani 1 1 d . . .
H3B H -0.5631 0.1376 0.1701 0.048 Uiso 1 1 calc R . .
N4 N 0.5898(7) 0.9044(7) 0.6039(5) 0.0374(18) Uani 1 1 d . . .
H4A H 0.6665 0.8729 0.6047 0.045 Uiso 1 1 calc R . .
O1 O -0.4352(7) -0.1212(7) 0.0952(6) 0.066(2) Uani 1 1 d . . .
O2 O 0.4911(7) 1.1003(7) 0.6582(5) 0.0545(19) Uani 1 1 d . . .
O3 O 0.1403(7) 0.3979(8) 0.1958(5) 0.063(2) Uani 1 1 d . . .
O4 O 0.3138(7) 0.2843(8) 0.2241(6) 0.066(2) Uani 1 1 d . . .
O5 O 0.1829(6) 0.2565(6) 0.4208(5) 0.0500(17) Uani 1 1 d . . .
O6 O 0.0663(7) 0.3671(7) 0.5321(6) 0.061(2) Uani 1 1 d . . .
O7 O 0.4251(9) 1.3742(9) 0.7450(7) 0.084(3) Uani 1 1 d . . .
H9 H 0.3736 1.3243 0.6925 0.127 Uiso 1 1 calc R . .
C1 C -0.8976(10) -0.2946(10) 0.2031(8) 0.063(3) Uani 1 1 d . . .
H1A H -0.9457 -0.3876 0.1666 0.075 Uiso 1 1 calc R . .
C2 C -0.9563(11) -0.1692(14) 0.2221(9) 0.076(4) Uani 1 1 d . . .
H2A H -1.0521 -0.1618 0.2003 0.091 Uiso 1 1 calc R . .
C3 C -0.8529(10) -0.0570(11) 0.2761(9) 0.068(4) Uani 1 1 d . . .
H3A H -0.8635 0.0408 0.2998 0.082 Uiso 1 1 calc R . .
C4 C -0.7314(9) -0.1158(9) 0.2919(7) 0.045(2) Uani 1 1 d . . .
C5 C -0.7571(11) -0.2603(9) 0.2458(7) 0.054(3) Uani 1 1 d . . .
H5A H -0.6905 -0.3249 0.2448 0.065 Uiso 1 1 calc R . .
C6 C -0.7112(11) -0.2472(10) 0.0169(7) 0.054(3) Uani 1 1 d . . .
H6A H -0.6518 -0.3191 0.0105 0.065 Uiso 1 1 calc R . .
C7 C -0.8535(11) -0.2684(12) -0.0202(7) 0.065(3) Uani 1 1 d . . .
H7A H -0.9094 -0.3578 -0.0554 0.078 Uiso 1 1 calc R . .
C8 C -0.9021(12) -0.1377(11) 0.0050(9) 0.074(3) Uani 1 1 d . . .
H8A H -0.9962 -0.1207 -0.0107 0.088 Uiso 1 1 calc R . .
C9 C -0.7846(9) -0.0348(10) 0.0585(8) 0.063(3) Uani 1 1 d . . .
H9A H -0.7858 0.0648 0.0853 0.075 Uiso 1 1 calc R . .
C10 C -0.6696(8) -0.1017(9) 0.0643(7) 0.043(2) Uani 1 1 d . . .
C11 C -0.5240(9) -0.0484(8) 0.1087(6) 0.041(2) Uani 1 1 d . . .
C12 C -0.1265(9) 0.1923(9) 0.2502(8) 0.050(3) Uani 1 1 d . . .
H12A H -0.0470 0.1520 0.2491 0.059 Uiso 1 1 calc R . .
C13 C -0.2472(9) 0.1062(9) 0.2049(7) 0.046(2) Uani 1 1 d . . .
H13A H -0.2477 0.0119 0.1756 0.055 Uiso 1 1 calc R . .
C14 C -0.3694(8) 0.1641(8) 0.2040(6) 0.0355(19) Uani 1 1 d . . .
C15 C -0.3564(10) 0.3077(9) 0.2495(7) 0.045(2) Uani 1 1 d . . .
H15A H -0.4339 0.3513 0.2494 0.054 Uiso 1 1 calc R . .
C16 C -0.2321(7) 0.3856(9) 0.2941(6) 0.041(2) Uani 1 1 d . . .
H16A H -0.2271 0.4803 0.3246 0.049 Uiso 1 1 calc R . .
C17 C 0.3831(8) 0.5831(9) 0.4369(7) 0.047(2) Uani 1 1 d . . .
H17A H 0.3972 0.4952 0.3988 0.056 Uiso 1 1 calc R . .
C18 C 0.4945(8) 0.6768(9) 0.4860(7) 0.044(2) Uani 1 1 d . . .
H18A H 0.5812 0.6545 0.4795 0.053 Uiso 1 1 calc R . .
C19 C 0.4747(6) 0.8112(7) 0.5482(6) 0.0293(18) Uani 1 1 d . . .
C20 C 0.3430(9) 0.8384(8) 0.5486(6) 0.040(2) Uani 1 1 d . . .
H20A H 0.3250 0.9256 0.5846 0.048 Uiso 1 1 calc R . .
C21 C 0.2355(9) 0.7321(8) 0.4935(7) 0.043(2) Uani 1 1 d . . .
H21A H 0.1470 0.7514 0.4958 0.052 Uiso 1 1 calc R . .
C22 C 0.5922(8) 1.0410(8) 0.6572(6) 0.035(2) Uani 1 1 d . . .
C23 C 0.2451(9) 0.3427(9) 0.1693(7) 0.049(3) Uani 1 1 d . . .
C24 C 0.2760(11) 0.3500(12) 0.0739(8) 0.067(3) Uani 1 1 d . . .
H24A H 0.2116 0.3984 0.0455 0.100 Uiso 1 1 calc R . .
H24B H 0.2713 0.2586 0.0262 0.100 Uiso 1 1 calc R . .
H24C H 0.3658 0.3978 0.0861 0.100 Uiso 1 1 calc R . .
C25 C 0.1297(8) 0.2701(9) 0.4970(7) 0.043(2) Uani 1 1 d . . .
C26 C 0.1458(11) 0.1648(11) 0.5515(9) 0.067(3) Uani 1 1 d . . .
H26A H 0.1966 0.0960 0.5162 0.100 Uiso 1 1 calc R . .
H26B H 0.0579 0.1221 0.5517 0.100 Uiso 1 1 calc R . .
H26C H 0.1931 0.2097 0.6211 0.100 Uiso 1 1 calc R . .
C27 C 0.3645(15) 1.3851(14) 0.8288(11) 0.096(4) Uani 1 1 d . . .
H27A H 0.2884 1.3144 0.8096 0.144 Uiso 1 1 calc R . .
H27B H 0.3340 1.4737 0.8515 0.144 Uiso 1 1 calc R . .
H27C H 0.4290 1.3749 0.8835 0.144 Uiso 1 1 calc R . .

loop_
_atom_site_aniso_label
_atom_site_aniso_U_11
_atom_site_aniso_U_22
_atom_site_aniso_U_33
_atom_site_aniso_U_23
_atom_site_aniso_U_13
_atom_site_aniso_U_12
Fe1 0.0391(6) 0.0269(5) 0.0459(7) 0.0021(5) -0.0010(5) -0.0012(4)
Hg1 0.03954(17) 0.03467(15) 0.04391(17) 0.00566(12) 0.00043(12) -0.00228(11)
N1 0.026(3) 0.034(4) 0.049(4) -0.007(3) 0.001(3) 0.002(2)
N2 0.052(4) 0.025(3) 0.036(3) 0.006(3) -0.001(3) -0.004(3)
N3 0.043(3) 0.032(3) 0.038(4) 0.006(3) 0.004(3) -0.001(3)
N4 0.036(3) 0.033(3) 0.036(3) -0.001(3) 0.008(3) 0.007(2)
O1 0.059(4) 0.036(4) 0.085(5) -0.005(3) 0.021(3) -0.001(3)
O2 0.057(3) 0.040(3) 0.054(4) 0.002(3) 0.000(3) 0.017(3)
O3 0.057(4) 0.075(5) 0.049(4) 0.003(3) 0.019(3) 0.015(3)
O4 0.059(4) 0.070(5) 0.059(4) 0.011(4) 0.004(3) 0.007(3)
O5 0.062(3) 0.042(3) 0.050(3) 0.016(3) 0.018(3) 0.016(3)
O6 0.054(3) 0.045(4) 0.066(4) -0.009(3) 0.015(3) 0.012(3)
O7 0.105(6) 0.057(5) 0.089(6) 0.012(4) 0.032(5) 0.026(4)
C1 0.063(6) 0.042(5) 0.064(6) 0.001(5) 0.007(5) -0.024(4)
C2 0.043(5) 0.088(8) 0.065(7) -0.020(6) 0.018(4) -0.004(5)
C3 0.053(5) 0.040(5) 0.085(8) -0.016(5) 0.008(5) 0.010(4)
C4 0.051(5) 0.029(4) 0.039(5) -0.007(4) 0.002(4) 0.003(3)
C5 0.082(6) 0.031(4) 0.041(5) 0.007(4) 0.009(4) -0.009(4)
C6 0.076(6) 0.033(4) 0.044(5) 0.001(4) 0.014(4) -0.004(4)
C7 0.076(6) 0.069(6) 0.030(4) 0.009(4) -0.012(4) -0.034(5)
C8 0.070(6) 0.050(5) 0.079(7) 0.022(5) -0.039(5) -0.017(5)
C9 0.032(4) 0.062(5) 0.093(7) 0.047(5) -0.019(4) -0.024(4)
C10 0.031(4) 0.045(4) 0.047(5) 0.016(4) 0.001(3) -0.011(3)
C11 0.053(5) 0.026(4) 0.031(4) -0.002(3) 0.003(3) -0.009(3)
C12 0.040(4) 0.039(5) 0.059(6) 0.006(4) -0.001(4) 0.008(3)
C13 0.048(5) 0.033(4) 0.047(5) 0.008(4) -0.004(4) 0.002(3)
C14 0.040(4) 0.028(4) 0.038(4) 0.007(3) 0.014(3) 0.004(3)
C15 0.060(5) 0.026(4) 0.037(4) -0.005(3) 0.007(4) 0.008(4)
C16 0.025(3) 0.048(4) 0.039(4) 0.006(4) -0.012(3) 0.010(3)
C17 0.035(4) 0.041(5) 0.059(5) 0.002(4) 0.021(3) 0.013(3)
C18 0.029(4) 0.032(4) 0.056(5) -0.004(4) 0.009(3) 0.002(3)
C19 0.017(3) 0.030(3) 0.036(4) 0.003(3) 0.005(2) 0.003(2)
C20 0.052(4) 0.023(4) 0.039(4) 0.003(3) 0.009(3) 0.003(3)
C21 0.051(5) 0.029(4) 0.045(5) 0.006(3) 0.006(4) 0.007(3)
C22 0.040(4) 0.029(4) 0.031(4) 0.006(3) 0.001(3) 0.001(3)
C23 0.048(4) 0.032(4) 0.051(5) -0.007(4) 0.012(4) 0.000(3)
C24 0.067(6) 0.073(6) 0.075(6) 0.038(5) 0.031(5) 0.003(5)
C25 0.034(4) 0.042(5) 0.042(5) -0.003(4) 0.010(3) 0.001(3)
C26 0.058(6) 0.057(6) 0.085(8) 0.025(5) 0.009(5) 0.009(5)
C27 0.133(10) 0.081(8) 0.102(9) 0.049(7) 0.054(8) 0.045(7)

loop_
_atom_type_symbol
_atom_type_description
_atom_type_scat_dispersion_real
_atom_type_scat_dispersion_imag
_atom_type_scat_source
C C 0.0033 0.0016 'International Tables Vol C Tables 4.2.6.8 and 6.1.1.4'
H H 0.0000 0.0000 'International Tables Vol C Tables 4.2.6.8 and 6.1.1.4'
N N 0.0061 0.0033 'International Tables Vol C Tables 4.2.6.8 and 6.1.1.4'
O O 0.0106 0.0060 'International Tables Vol C Tables 4.2.6.8 and 6.1.1.4'
Fe Fe 0.3463 0.8444 'International Tables Vol C Tables 4.2.6.8 and 6.1.1.4'
Hg Hg -2.3894 9.2266 'International Tables Vol C Tables 4.2.6.8 and 6.1.1.4'

loop_
_geom_angle_atom_site_label_1
_geom_angle_atom_site_label_2
_geom_angle_atom_site_label_3
_geom_angle
_geom_angle_site_symmetry_1
_geom_angle_site_symmetry_3
_geom_angle_publ_flag
C9 Fe1 C2 124.1(5) . . ?
C9 Fe1 C4 122.4(4) . . ?
C2 Fe1 C4 67.4(4) . . ?
C9 Fe1 C3 107.0(5) . . ?
C2 Fe1 C3 40.6(4) . . ?
C4 Fe1 C3 40.7(4) . . ?
C9 Fe1 C5 157.3(4) . . ?
C2 Fe1 C5 68.4(5) . . ?
C4 Fe1 C5 40.3(3) . . ?
C3 Fe1 C5 69.1(5) . . ?
C9 Fe1 C1 160.9(4) . . ?
C2 Fe1 C1 40.9(5) . . ?
C4 Fe1 C1 67.5(4) . . ?
C3 Fe1 C1 69.0(4) . . ?
C5 Fe1 C1 40.5(4) . . ?
C9 Fe1 C10 39.9(4) . . ?
C2 Fe1 C10 161.5(5) . . ?
C4 Fe1 C10 110.9(4) . . ?
C3 Fe1 C10 125.8(4) . . ?
C5 Fe1 C10 123.2(4) . . ?
C1 Fe1 C10 157.1(4) . . ?
C9 Fe1 C6 68.2(4) . . ?
C2 Fe1 C6 154.7(4) . . ?
C4 Fe1 C6 128.0(4) . . ?
C3 Fe1 C6 164.1(4) . . ?
C5 Fe1 C6 109.1(4) . . ?
C1 Fe1 C6 120.6(4) . . ?
C10 Fe1 C6 40.9(4) . . ?
C9 Fe1 C8 41.4(4) . . ?
C2 Fe1 C8 105.3(5) . . ?
C4 Fe1 C8 156.2(4) . . ?
C3 Fe1 C8 119.0(5) . . ?
C5 Fe1 C8 160.4(4) . . ?
C1 Fe1 C8 122.8(4) . . ?
C10 Fe1 C8 68.4(4) . . ?
C6 Fe1 C8 68.1(5) . . ?
C9 Fe1 C7 68.3(4) . . ?
C2 Fe1 C7 119.1(4) . . ?
C4 Fe1 C7 163.3(4) . . ?
C3 Fe1 C7 153.8(4) . . ?
C5 Fe1 C7 125.2(4) . . ?
C1 Fe1 C7 106.6(4) . . ?
C10 Fe1 C7 68.1(4) . . ?
C6 Fe1 C7 40.2(4) . . ?
C8 Fe1 C7 40.3(5) . . ?
N2 Hg1 N1 163.8(3) . . ?
N2 Hg1 O3 94.6(3) . . ?
N1 Hg1 O3 90.3(3) . . ?
N2 Hg1 O5 98.9(2) . . ?
N1 Hg1 O5 95.0(2) . . ?
O3 Hg1 O5 103.3(2) . . ?
C12 N1 C16 117.2(7) . . ?
C12 N1 Hg1 119.8(6) . . ?
C16 N1 Hg1 122.9(5) . . ?
C21 N2 C17 116.5(7) . . ?
C21 N2 Hg1 122.9(6) . . ?
C17 N2 Hg1 120.4(5) . . ?
C14 N3 C11 126.0(7) . . ?
C22 N4 C19 126.3(7) . . ?
C23 O3 Hg1 123.6(7) . . ?
C25 O5 Hg1 99.3(6) . . ?
C5 C1 C2 107.7(8) . . ?
C5 C1 Fe1 69.7(6) . . ?
C2 C1 Fe1 69.3(7) . . ?
C3 C2 C1 108.9(9) . . ?
C3 C2 Fe1 69.8(7) . . ?
C1 C2 Fe1 69.8(6) . . ?
C2 C3 C4 106.1(9) . . ?
C2 C3 Fe1 69.6(6) . . ?
C4 C3 Fe1 69.7(6) . . ?
C5 C4 C3 110.1(8) . . ?
C5 C4 C22 122.5(9) . 2_566 ?
C3 C4 C22 127.3(8) . 2_566 ?
C5 C4 Fe1 69.9(5) . . ?
C3 C4 Fe1 69.7(6) . . ?
C22 C4 Fe1 124.0(7) 2_566 . ?
C4 C5 C1 107.2(9) . . ?
C4 C5 Fe1 69.8(6) . . ?
C1 C5 Fe1 69.8(6) . . ?
C7 C6 C10 107.9(9) . . ?
C7 C6 Fe1 70.7(6) . . ?
C10 C6 Fe1 69.4(5) . . ?
C6 C7 C8 108.6(9) . . ?
C6 C7 Fe1 69.1(5) . . ?
C8 C7 Fe1 69.7(6) . . ?
C7 C8 C9 106.6(9) . . ?
C7 C8 Fe1 70.0(6) . . ?
C9 C8 Fe1 68.2(6) . . ?
C10 C9 C8 108.6(9) . . ?
C10 C9 Fe1 70.4(6) . . ?
C8 C9 Fe1 70.3(6) . . ?
C9 C10 C6 108.3(7) . . ?
C9 C10 C11 131.7(8) . . ?
C6 C10 C11 120.0(8) . . ?
C9 C10 Fe1 69.7(6) . . ?
C6 C10 Fe1 69.6(6) . . ?
C11 C10 Fe1 126.0(6) . . ?
O1 C11 N3 121.8(7) . . ?
O1 C11 C10 122.3(7) . . ?
N3 C11 C10 115.9(8) . . ?
N1 C12 C13 125.7(8) . . ?
C12 C13 C14 118.7(8) . . ?
N3 C14 C15 119.2(8) . . ?
N3 C14 C13 125.1(7) . . ?
C15 C14 C13 115.8(7) . . ?
C16 C15 C14 121.7(8) . . ?
C15 C16 N1 120.9(8) . . ?
N2 C17 C18 125.1(8) . . ?
C17 C18 C19 118.1(7) . . ?
C20 C19 N4 124.9(7) . . ?
C20 C19 C18 117.2(6) . . ?
N4 C19 C18 117.9(6) . . ?
C19 C20 C21 119.1(7) . . ?
N2 C21 C20 123.8(8) . . ?
O2 C22 N4 123.5(7) . . ?
O2 C22 C4 122.2(7) . 2_566 ?
N4 C22 C4 114.1(7) . 2_566 ?
O4 C23 O3 121.2(10) . . ?
O4 C23 C24 123.4(9) . . ?
O3 C23 C24 115.4(10) . . ?
O5 C25 O6 123.1(10) . . ?
O5 C25 C26 118.4(8) . . ?
O6 C25 C26 118.5(9) . . ?

loop_
_geom_bond_atom_site_label_1
_geom_bond_atom_site_label_2
_geom_bond_distance
_geom_bond_site_symmetry_2
_geom_bond_publ_flag
Fe1 C9 2.043(11) . ?
Fe1 C2 2.044(12) . ?
Fe1 C4 2.047(9) . ?
Fe1 C3 2.047(11) . ?
Fe1 C5 2.048(10) . ?
Fe1 C1 2.050(11) . ?
Fe1 C10 2.052(9) . ?
Fe1 C6 2.055(10) . ?
Fe1 C8 2.072(12) . ?
Fe1 C7 2.076(9) . ?
Hg1 N2 2.173(6) . ?
Hg1 N1 2.183(6) . ?
Hg1 O3 2.388(7) . ?
Hg1 O5 2.512(7) . ?
N1 C12 1.302(11) . ?
N1 C16 1.379(10) . ?
N2 C21 1.314(10) . ?
N2 C17 1.353(11) . ?
N3 C14 1.359(10) . ?
N3 C11 1.391(10) . ?
N4 C22 1.369(10) . ?
N4 C19 1.396(9) . ?
O1 C11 1.211(11) . ?
O2 C22 1.226(10) . ?
O3 C23 1.286(11) . ?
O4 C23 1.273(13) . ?
O5 C25 1.238(11) . ?
O6 C25 1.240(11) . ?
O7 C27 1.379(17) . ?
C1 C5 1.417(14) . ?
C1 C2 1.431(17) . ?
C2 C3 1.420(14) . ?
C3 C4 1.423(14) . ?
C4 C5 1.412(12) . ?
C4 C22 1.498(11) 2_566 ?
C6 C7 1.420(15) . ?
C6 C10 1.437(12) . ?
C7 C8 1.428(17) . ?
C8 C9 1.456(12) . ?
C9 C10 1.397(13) . ?
C10 C11 1.488(11) . ?
C12 C13 1.381(12) . ?
C13 C14 1.408(12) . ?
C14 C15 1.404(11) . ?
C15 C16 1.374(11) . ?
C17 C18 1.356(11) . ?
C18 C19 1.433(11) . ?
C19 C20 1.377(11) . ?
C20 C21 1.413(11) . ?
C22 C4 1.498(11) 2_566 ?
C23 C24 1.437(15) . ?
C25 C26 1.519(16) . ?

loop_
_geom_torsion_atom_site_label_1
_geom_torsion_atom_site_label_2
_geom_torsion_atom_site_label_3
_geom_torsion_atom_site_label_4
_geom_torsion
_geom_torsion_site_symmetry_1
_geom_torsion_site_symmetry_2
_geom_torsion_site_symmetry_3
_geom_torsion_site_symmetry_4
_geom_torsion_publ_flag
N2 Hg1 N1 C12 176.8(9) . . . . ?
O3 Hg1 N1 C12 69.1(8) . . . . ?
O5 Hg1 N1 C12 -34.3(8) . . . . ?
N2 Hg1 N1 C16 -2.3(15) . . . . ?
O3 Hg1 N1 C16 -110.1(7) . . . . ?
O5 Hg1 N1 C16 146.5(7) . . . . ?
N1 Hg1 N2 C21 16.3(15) . . . . ?
O3 Hg1 N2 C21 123.5(7) . . . . ?
O5 Hg1 N2 C21 -132.2(7) . . . . ?
N1 Hg1 N2 C17 -167.6(9) . . . . ?
O3 Hg1 N2 C17 -60.4(7) . . . . ?
O5 Hg1 N2 C17 43.9(7) . . . . ?
N2 Hg1 O3 C23 70.4(7) . . . . ?
N1 Hg1 O3 C23 -125.1(7) . . . . ?
O5 Hg1 O3 C23 -29.9(7) . . . . ?
N2 Hg1 O5 C25 95.0(5) . . . . ?
N1 Hg1 O5 C25 -76.6(5) . . . . ?
O3 Hg1 O5 C25 -168.0(5) . . . . ?
C9 Fe1 C1 C5 -163.4(11) . . . . ?
C2 Fe1 C1 C5 -119.1(8) . . . . ?
C4 Fe1 C1 C5 -38.1(6) . . . . ?
C3 Fe1 C1 C5 -82.1(6) . . . . ?
C10 Fe1 C1 C5 52.6(11) . . . . ?
C6 Fe1 C1 C5 83.8(6) . . . . ?
C8 Fe1 C1 C5 166.2(6) . . . . ?
C7 Fe1 C1 C5 125.2(6) . . . . ?
C9 Fe1 C1 C2 -44.3(14) . . . . ?
C4 Fe1 C1 C2 81.0(6) . . . . ?
C3 Fe1 C1 C2 37.1(6) . . . . ?
C5 Fe1 C1 C2 119.1(8) . . . . ?
C10 Fe1 C1 C2 171.7(8) . . . . ?
C6 Fe1 C1 C2 -157.0(6) . . . . ?
C8 Fe1 C1 C2 -74.7(7) . . . . ?
C7 Fe1 C1 C2 -115.6(6) . . . . ?
C5 C1 C2 C3 0.3(14) . . . . ?
Fe1 C1 C2 C3 -59.0(9) . . . . ?
C5 C1 C2 Fe1 59.3(8) . . . . ?
C9 Fe1 C2 C3 -75.8(8) . . . . ?
C4 Fe1 C2 C3 39.0(7) . . . . ?
C5 Fe1 C2 C3 82.6(7) . . . . ?
C1 Fe1 C2 C3 120.2(10) . . . . ?
C10 Fe1 C2 C3 -49.6(16) . . . . ?
C6 Fe1 C2 C3 171.9(10) . . . . ?
C8 Fe1 C2 C3 -117.0(8) . . . . ?
C7 Fe1 C2 C3 -158.1(7) . . . . ?
C9 Fe1 C2 C1 164.0(5) . . . . ?
C4 Fe1 C2 C1 -81.2(6) . . . . ?
C3 Fe1 C2 C1 -120.2(10) . . . . ?
C5 Fe1 C2 C1 -37.6(6) . . . . ?
C10 Fe1 C2 C1 -169.8(10) . . . . ?
C6 Fe1 C2 C1 51.7(14) . . . . ?
C8 Fe1 C2 C1 122.8(6) . . . . ?
C7 Fe1 C2 C1 81.7(8) . . . . ?
C1 C2 C3 C4 -1.5(14) . . . . ?
Fe1 C2 C3 C4 -60.4(8) . . . . ?
C1 C2 C3 Fe1 59.0(9) . . . . ?
C9 Fe1 C3 C2 122.9(8) . . . . ?
C4 Fe1 C3 C2 -116.9(10) . . . . ?
C5 Fe1 C3 C2 -80.8(8) . . . . ?
C1 Fe1 C3 C2 -37.3(8) . . . . ?
C10 Fe1 C3 C2 162.6(7) . . . . ?
C6 Fe1 C3 C2 -167.3(16) . . . . ?
C8 Fe1 C3 C2 79.5(9) . . . . ?
C7 Fe1 C3 C2 47.5(14) . . . . ?
C9 Fe1 C3 C4 -120.2(6) . . . . ?
C2 Fe1 C3 C4 116.9(10) . . . . ?
C5 Fe1 C3 C4 36.1(6) . . . . ?
C1 Fe1 C3 C4 79.6(7) . . . . ?
C10 Fe1 C3 C4 -80.5(7) . . . . ?
C6 Fe1 C3 C4 -50(2) . . . . ?
C8 Fe1 C3 C4 -163.6(6) . . . . ?
C7 Fe1 C3 C4 164.4(9) . . . . ?
C2 C3 C4 C5 2.1(14) . . . . ?
Fe1 C3 C4 C5 -58.3(8) . . . . ?
C2 C3 C4 C22 178.2(10) . . . 2_566 ?
Fe1 C3 C4 C22 117.9(10) . . . 2_566 ?
C2 C3 C4 Fe1 60.4(9) . . . . ?
C9 Fe1 C4 C5 -160.2(6) . . . . ?
C2 Fe1 C4 C5 82.7(7) . . . . ?
C3 Fe1 C4 C5 121.7(9) . . . . ?
C1 Fe1 C4 C5 38.3(6) . . . . ?
C10 Fe1 C4 C5 -117.1(6) . . . . ?
C6 Fe1 C4 C5 -73.8(7) . . . . ?
C8 Fe1 C4 C5 159.3(10) . . . . ?
C7 Fe1 C4 C5 -34.0(16) . . . . ?
C9 Fe1 C4 C3 78.1(7) . . . . ?
C2 Fe1 C4 C3 -38.9(7) . . . . ?
C5 Fe1 C4 C3 -121.7(9) . . . . ?
C1 Fe1 C4 C3 -83.4(7) . . . . ?
C10 Fe1 C4 C3 121.2(6) . . . . ?
C6 Fe1 C4 C3 164.5(6) . . . . ?
C8 Fe1 C4 C3 37.6(13) . . . . ?
C7 Fe1 C4 C3 -155.7(13) . . . . ?
C9 Fe1 C4 C22 -43.9(9) . . . 2_566 ?
C2 Fe1 C4 C22 -160.9(9) . . . 2_566 ?
C3 Fe1 C4 C22 -122.0(10) . . . 2_566 ?
C5 Fe1 C4 C22 116.4(10) . . . 2_566 ?
C1 Fe1 C4 C22 154.6(9) . . . 2_566 ?
C10 Fe1 C4 C22 -0.8(8) . . . 2_566 ?
C6 Fe1 C4 C22 42.5(9) . . . 2_566 ?
C8 Fe1 C4 C22 -84.3(13) . . . 2_566 ?
C7 Fe1 C4 C22 82.3(16) . . . 2_566 ?
C3 C4 C5 C1 -1.9(13) . . . . ?
C22 C4 C5 C1 -178.3(9) 2_566 . . . ?
Fe1 C4 C5 C1 -60.1(7) . . . . ?
C3 C4 C5 Fe1 58.2(8) . . . . ?
C22 C4 C5 Fe1 -118.2(9) 2_566 . . . ?
C2 C1 C5 C4 1.0(13) . . . . ?
Fe1 C1 C5 C4 60.1(7) . . . . ?
C2 C1 C5 Fe1 -59.1(9) . . . . ?
C9 Fe1 C5 C4 47.8(14) . . . . ?
C2 Fe1 C5 C4 -80.1(6) . . . . ?
C3 Fe1 C5 C4 -36.4(6) . . . . ?
C1 Fe1 C5 C4 -118.1(9) . . . . ?
C10 Fe1 C5 C4 83.5(7) . . . . ?
C6 Fe1 C5 C4 126.8(6) . . . . ?
C8 Fe1 C5 C4 -154.8(13) . . . . ?
C7 Fe1 C5 C4 168.7(6) . . . . ?
C9 Fe1 C5 C1 166.0(10) . . . . ?
C2 Fe1 C5 C1 38.0(6) . . . . ?
C4 Fe1 C5 C1 118.1(9) . . . . ?
C3 Fe1 C5 C1 81.7(6) . . . . ?
C10 Fe1 C5 C1 -158.3(6) . . . . ?
C6 Fe1 C5 C1 -115.1(6) . . . . ?
C8 Fe1 C5 C1 -36.7(16) . . . . ?
C7 Fe1 C5 C1 -73.2(7) . . . . ?
C9 Fe1 C6 C7 -81.8(7) . . . . ?
C2 Fe1 C6 C7 42.5(14) . . . . ?
C4 Fe1 C6 C7 163.4(6) . . . . ?
C3 Fe1 C6 C7 -157.0(16) . . . . ?
C5 Fe1 C6 C7 122.3(7) . . . . ?
C1 Fe1 C6 C7 79.2(8) . . . . ?
C10 Fe1 C6 C7 -118.7(9) . . . . ?
C8 Fe1 C6 C7 -37.0(7) . . . . ?
C9 Fe1 C6 C10 36.9(5) . . . . ?
C2 Fe1 C6 C10 161.2(11) . . . . ?
C4 Fe1 C6 C10 -77.9(7) . . . . ?
C3 Fe1 C6 C10 -38(2) . . . . ?
C5 Fe1 C6 C10 -119.0(6) . . . . ?
C1 Fe1 C6 C10 -162.1(5) . . . . ?
C8 Fe1 C6 C10 81.7(6) . . . . ?
C7 Fe1 C6 C10 118.7(9) . . . . ?
C10 C6 C7 C8 -1.0(12) . . . . ?
Fe1 C6 C7 C8 58.7(8) . . . . ?
C10 C6 C7 Fe1 -59.7(7) . . . . ?
C9 Fe1 C7 C6 81.4(7) . . . . ?
C2 Fe1 C7 C6 -160.7(7) . . . . ?
C4 Fe1 C7 C6 -51.4(16) . . . . ?
C3 Fe1 C7 C6 166.0(10) . . . . ?
C5 Fe1 C7 C6 -77.7(7) . . . . ?
C1 Fe1 C7 C6 -118.1(7) . . . . ?
C10 Fe1 C7 C6 38.3(6) . . . . ?
C8 Fe1 C7 C6 120.3(9) . . . . ?
C9 Fe1 C7 C8 -38.9(7) . . . . ?
C2 Fe1 C7 C8 79.0(8) . . . . ?
C4 Fe1 C7 C8 -171.7(12) . . . . ?
C3 Fe1 C7 C8 45.7(13) . . . . ?
C5 Fe1 C7 C8 162.0(7) . . . . ?
C1 Fe1 C7 C8 121.6(7) . . . . ?
C10 Fe1 C7 C8 -82.0(7) . . . . ?
C6 Fe1 C7 C8 -120.3(9) . . . . ?
C6 C7 C8 C9 0.3(13) . . . . ?
Fe1 C7 C8 C9 58.7(8) . . . . ?
C6 C7 C8 Fe1 -58.3(7) . . . . ?
C9 Fe1 C8 C7 118.2(10) . . . . ?
C2 Fe1 C8 C7 -117.2(7) . . . . ?
C4 Fe1 C8 C7 174.1(9) . . . . ?
C3 Fe1 C8 C7 -158.8(6) . . . . ?
C5 Fe1 C8 C7 -48.8(17) . . . . ?
C1 Fe1 C8 C7 -76.3(8) . . . . ?
C10 Fe1 C8 C7 81.2(7) . . . . ?
C6 Fe1 C8 C7 36.9(6) . . . . ?
C2 Fe1 C8 C9 124.6(7) . . . . ?
C4 Fe1 C8 C9 55.9(14) . . . . ?
C3 Fe1 C8 C9 83.0(8) . . . . ?
C5 Fe1 C8 C9 -167.0(12) . . . . ?
C1 Fe1 C8 C9 165.5(6) . . . . ?
C10 Fe1 C8 C9 -37.0(6) . . . . ?
C6 Fe1 C8 C9 -81.3(7) . . . . ?
C7 Fe1 C8 C9 -118.2(10) . . . . ?
C7 C8 C9 C10 0.4(13) . . . . ?
Fe1 C8 C9 C10 60.2(8) . . . . ?
C7 C8 C9 Fe1 -59.8(8) . . . . ?
C2 Fe1 C9 C10 167.4(5) . . . . ?
C4 Fe1 C9 C10 84.2(6) . . . . ?
C3 Fe1 C9 C10 126.0(5) . . . . ?
C5 Fe1 C9 C10 49.6(13) . . . . ?
C1 Fe1 C9 C10 -159.1(11) . . . . ?
C6 Fe1 C9 C10 -37.9(5) . . . . ?
C8 Fe1 C9 C10 -119.1(9) . . . . ?
C7 Fe1 C9 C10 -81.3(6) . . . . ?
C2 Fe1 C9 C8 -73.5(8) . . . . ?
C4 Fe1 C9 C8 -156.6(7) . . . . ?
C3 Fe1 C9 C8 -114.8(7) . . . . ?
C5 Fe1 C9 C8 168.7(10) . . . . ?
C1 Fe1 C9 C8 -40.0(15) . . . . ?
C10 Fe1 C9 C8 119.1(9) . . . . ?
C6 Fe1 C9 C8 81.3(7) . . . . ?
C7 Fe1 C9 C8 37.8(7) . . . . ?
C8 C9 C10 C6 -1.0(12) . . . . ?
Fe1 C9 C10 C6 59.2(7) . . . . ?
C8 C9 C10 C11 179.1(10) . . . . ?
Fe1 C9 C10 C11 -120.7(11) . . . . ?
C8 C9 C10 Fe1 -60.2(8) . . . . ?
C7 C6 C10 C9 1.2(12) . . . . ?
Fe1 C6 C10 C9 -59.2(7) . . . . ?
C7 C6 C10 C11 -178.8(8) . . . . ?
Fe1 C6 C10 C11 120.7(9) . . . . ?
C7 C6 C10 Fe1 60.5(7) . . . . ?
C2 Fe1 C10 C9 -34.8(14) . . . . ?
C4 Fe1 C10 C9 -116.0(6) . . . . ?
C3 Fe1 C10 C9 -72.5(7) . . . . ?
C5 Fe1 C10 C9 -159.4(5) . . . . ?
C1 Fe1 C10 C9 162.5(9) . . . . ?
C6 Fe1 C10 C9 119.6(8) . . . . ?
C8 Fe1 C10 C9 38.4(6) . . . . ?
C7 Fe1 C10 C9 82.0(6) . . . . ?
C9 Fe1 C10 C6 -119.6(8) . . . . ?
C2 Fe1 C10 C6 -154.4(12) . . . . ?
C4 Fe1 C10 C6 124.5(6) . . . . ?
C3 Fe1 C10 C6 167.9(6) . . . . ?
C5 Fe1 C10 C6 81.0(6) . . . . ?
C1 Fe1 C10 C6 42.9(11) . . . . ?
C8 Fe1 C10 C6 -81.1(6) . . . . ?
C7 Fe1 C10 C6 -37.6(6) . . . . ?
C9 Fe1 C10 C11 127.5(10) . . . . ?
C2 Fe1 C10 C11 92.8(14) . . . . ?
C4 Fe1 C10 C11 11.6(9) . . . . ?
C3 Fe1 C10 C11 55.0(10) . . . . ?
C5 Fe1 C10 C11 -31.9(9) . . . . ?
C1 Fe1 C10 C11 -69.9(12) . . . . ?
C6 Fe1 C10 C11 -112.9(10) . . . . ?
C8 Fe1 C10 C11 166.0(9) . . . . ?
C7 Fe1 C10 C11 -150.5(9) . . . . ?
C14 N3 C11 O1 1.0(15) . . . . ?
C14 N3 C11 C10 -175.9(8) . . . . ?
C9 C10 C11 O1 -170.5(11) . . . . ?
C6 C10 C11 O1 9.7(15) . . . . ?
Fe1 C10 C11 O1 95.2(11) . . . . ?
C9 C10 C11 N3 6.4(15) . . . . ?
C6 C10 C11 N3 -173.5(9) . . . . ?
Fe1 C10 C11 N3 -87.9(10) . . . . ?
C16 N1 C12 C13 -1.4(16) . . . . ?
Hg1 N1 C12 C13 179.4(8) . . . . ?
N1 C12 C13 C14 0.9(17) . . . . ?
C11 N3 C14 C15 175.3(9) . . . . ?
C11 N3 C14 C13 -4.2(14) . . . . ?
C12 C13 C14 N3 -179.9(9) . . . . ?
C12 C13 C14 C15 0.6(14) . . . . ?
N3 C14 C15 C16 178.9(9) . . . . ?
C13 C14 C15 C16 -1.5(14) . . . . ?
C14 C15 C16 N1 1.1(15) . . . . ?
C12 N1 C16 C15 0.4(14) . . . . ?
Hg1 N1 C16 C15 179.6(7) . . . . ?
C21 N2 C17 C18 -0.2(15) . . . . ?
Hg1 N2 C17 C18 -176.5(8) . . . . ?
N2 C17 C18 C19 2.3(16) . . . . ?
C22 N4 C19 C20 -8.4(14) . . . . ?
C22 N4 C19 C18 171.7(9) . . . . ?
C17 C18 C19 C20 -4.0(14) . . . . ?
C17 C18 C19 N4 175.9(9) . . . . ?
N4 C19 C20 C21 -176.3(8) . . . . ?
C18 C19 C20 C21 3.6(13) . . . . ?
C17 N2 C21 C20 -0.3(14) . . . . ?
Hg1 N2 C21 C20 176.0(7) . . . . ?
C19 C20 C21 N2 -1.6(15) . . . . ?
C19 N4 C22 O2 -3.7(14) . . . . ?
C19 N4 C22 C4 -179.0(8) . . . 2_566 ?
Hg1 O3 C23 O4 13.4(12) . . . . ?
Hg1 O3 C23 C24 -167.7(6) . . . . ?
Hg1 O5 C25 O6 -8.9(9) . . . . ?
Hg1 O5 C25 C26 172.7(6) . . . . ?
